data_4031336
loop_
_publ_author_name
'Stock, Rafaela I.'
'Nandi, Leandro G.'
'Nicoleti, Celso R.'
'Schramm, Adriana D. S.'
'Meller, Sheila L.'
'Heying, Renata S.'
'Coimbra, Daniel F.'
'Andriani, Karla F.'
'Caramori, Giovanni F.'
'Bortoluzzi, Adailton J.'
'Machado, Vanderlei G.'

_publ_section_title
;
 Synthesis and Solvatochromism of Substituted 4-(Nitrostyryl)phenolate
 Dyes.
;
_journal_issue 16
_journal_name_full 'The Journal of organic chemistry'
_journal_page_first 7971
_journal_page_last 7983
_journal_paper_doi 10.1021/acs.joc.5b00983
_journal_volume 80
_journal_year 2015
_chemical_formula_moiety 'C14 H8 Br2 N2 O5'
_chemical_formula_sum 'C14 H8 Br2 N2 O5'
_chemical_formula_weight 444.04
_chemical_name_systematic
;
(E)-2,6-dibromo-4-(2,4-dinitrostyryl)phenol
;
_space_group_IT_number 14
_symmetry_cell_setting monoclinic
_symmetry_space_group_name_Hall '-P 2ybc'
_symmetry_space_group_name_H-M 'P 1 21/c 1'
_atom_sites_solution_hydrogens geom
_atom_sites_solution_primary direct
_atom_sites_solution_secondary difmap
_audit_creation_method SHELXL-97
_cell_angle_alpha 90.00
_cell_angle_beta 119.2930(10)
_cell_angle_gamma 90.00
_cell_formula_units_Z 4
_cell_length_a 15.3818(4)
_cell_length_b 6.9603(2)
_cell_length_c 15.6549(4)
_cell_measurement_reflns_used 7923
_cell_measurement_temperature 173(2)
_cell_measurement_theta_max 34.08
_cell_measurement_theta_min 2.60
_cell_volume 1461.73(7)
_computing_cell_refinement 'Bruker SAINT'
_computing_data_collection 'Bruker APEX2'
_computing_data_reduction 'Bruker SAINT'
_computing_molecular_graphics 'PLATON (Spek, 2009)'
_computing_publication_material 'SHELXL-2013 (Sheldrick, 2013)'
_computing_structure_refinement 'SHELXL-2013 (Sheldrick, 2013)'
_computing_structure_solution 'SHELXS-97 (Sheldrick, 2008)'
_diffrn_ambient_temperature 173(2)
_diffrn_measured_fraction_theta_full 0.990
_diffrn_measured_fraction_theta_max 0.990
_diffrn_measurement_device_type 'Bruker APEX-II'
_diffrn_measurement_method '\f and \w scans'
_diffrn_radiation_monochromator graphite
_diffrn_radiation_source 'fine-focus sealed tube'
_diffrn_radiation_type MoK\a
_diffrn_radiation_wavelength 0.71073
_diffrn_reflns_av_R_equivalents 0.0212
_diffrn_reflns_av_sigmaI/netI 0.0286
_diffrn_reflns_limit_h_max 24
_diffrn_reflns_limit_h_min -22
_diffrn_reflns_limit_k_max 10
_diffrn_reflns_limit_k_min -9
_diffrn_reflns_limit_l_max 24
_diffrn_reflns_limit_l_min -24
_diffrn_reflns_number 16499
_diffrn_reflns_theta_full 34.09
_diffrn_reflns_theta_max 34.09
_diffrn_reflns_theta_min 2.60
_exptl_absorpt_coefficient_mu 5.574
_exptl_absorpt_correction_T_max 0.8967
_exptl_absorpt_correction_T_min 0.3251
_exptl_absorpt_correction_type multi-scan
_exptl_absorpt_process_details
;
Bruker APEX2, SAINT and SADABS, version 2011.8-0; Bruker AXS Inc., 
Madison, Wisconsin, USA
;
_exptl_crystal_colour Yellow
_exptl_crystal_density_diffrn 2.018
_exptl_crystal_density_method 'not measured'
_exptl_crystal_description Plate-like
_exptl_crystal_F_000 864
_exptl_crystal_size_max 0.26
_exptl_crystal_size_mid 0.24
_exptl_crystal_size_min 0.02
_refine_diff_density_max 1.020
_refine_diff_density_min -0.729
_refine_diff_density_rms 0.088
_refine_ls_extinction_method none
_refine_ls_goodness_of_fit_ref 1.019
_refine_ls_hydrogen_treatment constr
_refine_ls_matrix_type full
_refine_ls_number_parameters 208
_refine_ls_number_reflns 5939
_refine_ls_number_restraints 0
_refine_ls_restrained_S_all 1.019
_refine_ls_R_factor_all 0.0448
_refine_ls_R_factor_gt 0.0279
_refine_ls_shift/su_max 0.001
_refine_ls_shift/su_mean 0.000
_refine_ls_structure_factor_coef Fsqd
_refine_ls_weighting_details 'calc w=1/[\s^2^(Fo^2^)+(0.0305P)^2^+0.6819P] where P=(Fo^2^+2Fc^2^)/3'
_refine_ls_weighting_scheme calc
_refine_ls_wR_factor_gt 0.0624
_refine_ls_wR_factor_ref 0.0682
_reflns_number_gt 4622
_reflns_number_total 5939
_reflns_threshold_expression >2\s(I)
_cod_data_source_file jo5b00983_si_005.cif
_cod_data_source_block 4a
_cod_depositor_comments
;
The following automatic conversions were performed:

'_symmetry_cell_setting' value 'Monoclinic' changed to 'monoclinic'
according to
/usr/data/users/saulius/crontab/automatic-downloads/rss-feeds/ACS/lib/dictionaries/cif_core.dic
dictionary named 'cif_core.dic' version 2.4.2 from 2011-04-26.

Automatic conversion script
Id: cif_fix_values 3271 2015-04-21 07:52:19Z andrius 

 Adding full bibliography for 4031336--4031338.cif.
;
_cod_original_sg_symbol_H-M 'P 21/c'
_cod_database_code 4031336

loop_
_symmetry_equiv_pos_as_xyz
'x, y, z'
'-x, y+1/2, -z+1/2'
'-x, -y, -z'
'x, -y-1/2, z-1/2'

loop_
_atom_site_label
_atom_site_type_symbol
_atom_site_fract_x
_atom_site_fract_y
_atom_site_fract_z
_atom_site_U_iso_or_equiv
_atom_site_adp_type
_atom_site_occupancy
_atom_site_symmetry_multiplicity
_atom_site_calc_flag
_atom_site_refinement_flags
C1 C -0.14773(11) 0.0703(2) 0.25769(10) 0.0154(2) Uani 1 1 d .
C2 C -0.17913(11) 0.1137(2) 0.32632(9) 0.0152(2) Uani 1 1 d .
C3 C -0.27793(11) 0.1144(2) 0.30394(10) 0.0177(3) Uani 1 1 d .
H6 H -0.2962 0.1423 0.3525 0.021 Uiso 1 1 calc R
C4 C -0.34906(11) 0.0735(2) 0.20891(11) 0.0180(3) Uani 1 1 d .
C5 C -0.32415(12) 0.0319(2) 0.13690(11) 0.0207(3) Uani 1 1 d .
H7 H -0.3744 0.0048 0.0717 0.025 Uiso 1 1 calc R
C6 C -0.22454(12) 0.0307(2) 0.16206(11) 0.0191(3) Uani 1 1 d .
H8 H -0.2073 0.0020 0.1129 0.023 Uiso 1 1 calc R
C7 C -0.04318(11) 0.0551(2) 0.28220(11) 0.0184(3) Uani 1 1 d .
H5 H 0.0039 0.0199 0.3474 0.022 Uiso 1 1 calc R
C8 C -0.00903(11) 0.0869(2) 0.21973(11) 0.0188(3) Uani 1 1 d .
H4 H -0.0563 0.1190 0.1541 0.023 Uiso 1 1 calc R
C9 C 0.09603(11) 0.0757(2) 0.24509(10) 0.0170(3) Uani 1 1 d .
C10 C 0.12215(12) 0.1063(2) 0.17237(11) 0.0180(3) Uani 1 1 d .
H2 H 0.0717 0.1324 0.1071 0.022 Uiso 1 1 calc R
C11 C 0.22082(12) 0.0989(2) 0.19470(11) 0.0177(3) Uani 1 1 d .
C12 C 0.29836(11) 0.0619(2) 0.28954(11) 0.0184(3) Uani 1 1 d .
C13 C 0.27084(11) 0.0327(2) 0.36185(10) 0.0182(3) Uani 1 1 d .
C14 C 0.17265(11) 0.0400(2) 0.34068(11) 0.0182(3) Uani 1 1 d .
H3 H 0.1568 0.0204 0.3915 0.022 Uiso 1 1 calc R
N1 N -0.10726(10) 0.1663(2) 0.42788(9) 0.0208(3) Uani 1 1 d .
N2 N -0.45399(10) 0.0730(2) 0.18433(10) 0.0259(3) Uani 1 1 d .
O1 O -0.02346(10) 0.2179(3) 0.44765(9) 0.0401(4) Uani 1 1 d .
O2 O -0.13551(11) 0.1623(2) 0.48833(9) 0.0385(4) Uani 1 1 d .
O3 O -0.47345(10) 0.1252(3) 0.24795(10) 0.0417(4) Uani 1 1 d .
O4 O -0.51624(10) 0.0211(3) 0.10297(11) 0.0464(4) Uani 1 1 d .
O5 O 0.39549(9) 0.0521(2) 0.31534(9) 0.0271(3) Uani 1 1 d .
H1 H 0.3997 0.0649 0.2671 0.041 Uiso 1 1 d R
Br1 Br 0.255507(13) 0.14257(3) 0.095733(12) 0.02845(5) Uani 1 1 d .
Br2 Br 0.372641(13) -0.01257(3) 0.491585(12) 0.02951(5) Uani 1 1 d .

loop_
_atom_site_aniso_label
_atom_site_aniso_U_11
_atom_site_aniso_U_22
_atom_site_aniso_U_33
_atom_site_aniso_U_23
_atom_site_aniso_U_13
_atom_site_aniso_U_12
C1 0.0132(6) 0.0170(6) 0.0166(5) 0.0017(5) 0.0078(5) 0.0003(5)
C2 0.0129(6) 0.0185(7) 0.0121(5) 0.0005(5) 0.0045(5) -0.0006(5)
C3 0.0163(6) 0.0215(7) 0.0172(6) 0.0003(5) 0.0095(5) -0.0001(5)
C4 0.0109(6) 0.0237(7) 0.0192(6) 0.0002(5) 0.0073(5) -0.0007(5)
C5 0.0155(7) 0.0281(8) 0.0164(6) -0.0024(5) 0.0063(5) -0.0018(6)
C6 0.0153(6) 0.0267(8) 0.0161(6) -0.0020(5) 0.0083(5) -0.0004(6)
C7 0.0125(6) 0.0236(7) 0.0184(6) 0.0013(5) 0.0069(5) 0.0010(5)
C8 0.0135(6) 0.0236(7) 0.0191(6) 0.0042(5) 0.0078(5) 0.0017(6)
C9 0.0139(6) 0.0190(7) 0.0193(6) 0.0030(5) 0.0089(5) 0.0012(5)
C10 0.0171(6) 0.0196(7) 0.0188(6) 0.0032(5) 0.0099(5) 0.0017(5)
C11 0.0183(7) 0.0199(7) 0.0196(6) 0.0015(5) 0.0128(5) 0.0009(5)
C12 0.0146(6) 0.0216(7) 0.0217(6) -0.0022(5) 0.0110(5) -0.0017(5)
C13 0.0133(6) 0.0238(7) 0.0172(6) 0.0004(5) 0.0073(5) -0.0004(5)
C14 0.0141(6) 0.0234(7) 0.0191(6) 0.0032(5) 0.0097(5) 0.0005(5)
N1 0.0171(6) 0.0270(7) 0.0147(5) 0.0000(5) 0.0050(5) 0.0002(5)
N2 0.0142(6) 0.0393(8) 0.0241(6) -0.0003(6) 0.0094(5) -0.0015(6)
O1 0.0178(6) 0.0714(11) 0.0260(6) -0.0164(7) 0.0067(5) -0.0125(7)
O2 0.0326(7) 0.0685(10) 0.0162(5) -0.0033(6) 0.0134(5) -0.0086(7)
O3 0.0199(6) 0.0797(12) 0.0319(7) -0.0083(7) 0.0177(5) -0.0032(7)
O4 0.0136(6) 0.0882(13) 0.0299(7) -0.0160(7) 0.0047(5) -0.0068(7)
O5 0.0133(5) 0.0460(7) 0.0245(5) -0.0004(5) 0.0113(4) -0.0003(5)
Br1 0.02750(9) 0.04222(11) 0.02431(8) 0.00164(7) 0.01943(7) 0.00085(8)
Br2 0.01484(7) 0.05174(12) 0.01809(7) 0.00145(7) 0.00504(6) 0.00194(7)

loop_
_atom_type_symbol
_atom_type_description
_atom_type_scat_dispersion_real
_atom_type_scat_dispersion_imag
_atom_type_scat_source
C C 0.0033 0.0016 'International Tables Vol C Tables 4.2.6.8 and 6.1.1.4'
H H 0.0000 0.0000 'International Tables Vol C Tables 4.2.6.8 and 6.1.1.4'
N N 0.0061 0.0033 'International Tables Vol C Tables 4.2.6.8 and 6.1.1.4'
O O 0.0106 0.0060 'International Tables Vol C Tables 4.2.6.8 and 6.1.1.4'
Br Br -0.2901 2.4595 'International Tables Vol C Tables 4.2.6.8 and 6.1.1.4'

loop_
_geom_angle_atom_site_label_1
_geom_angle_atom_site_label_2
_geom_angle_atom_site_label_3
_geom_angle
C6 C1 C2 115.48(13)
C6 C1 C7 120.49(12)
C2 C1 C7 123.94(13)
C3 C2 C1 123.50(13)
C3 C2 N1 115.12(12)
C1 C2 N1 121.36(13)
C4 C3 C2 117.81(13)
C4 C3 H6 121.1
C2 C3 H6 121.1
C3 C4 C5 122.10(14)
C3 C4 N2 118.36(13)
C5 C4 N2 119.54(13)
C6 C5 C4 118.55(14)
C6 C5 H7 120.7
C4 C5 H7 120.7
C5 C6 C1 122.55(13)
C5 C6 H8 118.7
C1 C6 H8 118.7
C8 C7 C1 124.86(14)
C8 C7 H5 117.6
C1 C7 H5 117.6
C7 C8 C9 124.72(14)
C7 C8 H4 117.6
C9 C8 H4 117.6
C10 C9 C14 118.07(13)
C10 C9 C8 119.34(13)
C14 C9 C8 122.57(13)
C11 C10 C9 120.43(13)
C11 C10 H2 119.8
C9 C10 H2 119.8
C10 C11 C12 122.38(13)
C10 C11 Br1 120.09(11)
C12 C11 Br1 117.53(11)
O5 C12 C11 124.92(13)
O5 C12 C13 118.65(14)
C11 C12 C13 116.43(13)
C14 C13 C12 121.85(14)
C14 C13 Br2 119.92(11)
C12 C13 Br2 118.22(11)
C13 C14 C9 120.84(13)
C13 C14 H3 119.6
C9 C14 H3 119.6
O2 N1 O1 122.80(14)
O2 N1 C2 117.92(13)
O1 N1 C2 119.23(12)
O4 N2 O3 123.97(15)
O4 N2 C4 118.57(14)
O3 N2 C4 117.46(14)
C12 O5 H1 107.7

loop_
_geom_bond_atom_site_label_1
_geom_bond_atom_site_label_2
_geom_bond_distance
C1 C6 1.408(2)
C1 C2 1.4094(19)
C1 C7 1.463(2)
C2 C3 1.382(2)
C2 N1 1.4711(18)
C3 C4 1.378(2)
C3 H6 0.9500
C4 C5 1.387(2)
C4 N2 1.465(2)
C5 C6 1.383(2)
C5 H7 0.9500
C6 H8 0.9500
C7 C8 1.335(2)
C7 H5 0.9500
C8 C9 1.465(2)
C8 H4 0.9500
C9 C10 1.3966(19)
C9 C14 1.402(2)
C10 C11 1.382(2)
C10 H2 0.9500
C11 C12 1.400(2)
C11 Br1 1.8937(13)
C12 O5 1.3451(18)
C12 C13 1.404(2)
C13 C14 1.380(2)
C13 Br2 1.8880(15)
C14 H3 0.9500
N1 O2 1.2197(17)
N1 O1 1.2230(19)
N2 O4 1.215(2)
N2 O3 1.2269(18)
O5 H1 0.7938

loop_
_geom_hbond_atom_site_label_D
_geom_hbond_atom_site_label_H
_geom_hbond_atom_site_label_A
_geom_hbond_distance_DH
_geom_hbond_distance_HA
_geom_hbond_distance_DA
_geom_hbond_angle_DHA
_geom_hbond_site_symmetry_A
O5 H1 O3 0.79 2.16 2.7417(17) 130.9 1_655
O5 H1 Br1 0.79 2.57 3.0997(12) 126.0 .

loop_
_geom_torsion_atom_site_label_1
_geom_torsion_atom_site_label_2
_geom_torsion_atom_site_label_3
_geom_torsion_atom_site_label_4
_geom_torsion
C6 C1 C2 C3 1.3(2)
C7 C1 C2 C3 -175.26(15)
C6 C1 C2 N1 -177.28(14)
C7 C1 C2 N1 6.2(2)
C1 C2 C3 C4 -1.1(2)
N1 C2 C3 C4 177.58(14)
C2 C3 C4 C5 0.2(2)
C2 C3 C4 N2 179.72(14)
C3 C4 C5 C6 0.4(2)
N2 C4 C5 C6 -179.14(15)
C4 C5 C6 C1 -0.1(2)
C2 C1 C6 C5 -0.7(2)
C7 C1 C6 C5 176.01(15)
C6 C1 C7 C8 30.4(2)
C2 C1 C7 C8 -153.23(16)
C1 C7 C8 C9 178.54(15)
C7 C8 C9 C10 178.02(16)
C7 C8 C9 C14 -3.6(3)
C14 C9 C10 C11 0.7(2)
C8 C9 C10 C11 179.20(15)
C9 C10 C11 C12 -0.2(2)
C9 C10 C11 Br1 -179.52(12)
C10 C11 C12 O5 179.67(15)
Br1 C11 C12 O5 -1.0(2)
C10 C11 C12 C13 -0.2(2)
Br1 C11 C12 C13 179.12(11)
O5 C12 C13 C14 -179.79(15)
C11 C12 C13 C14 0.1(2)
O5 C12 C13 Br2 1.4(2)
C11 C12 C13 Br2 -178.72(11)
C12 C13 C14 C9 0.4(2)
Br2 C13 C14 C9 179.22(12)
C10 C9 C14 C13 -0.8(2)
C8 C9 C14 C13 -179.25(15)
C3 C2 N1 O2 16.5(2)
C1 C2 N1 O2 -164.77(16)
C3 C2 N1 O1 -161.07(16)
C1 C2 N1 O1 17.6(2)
C3 C4 N2 O4 -173.83(17)
C5 C4 N2 O4 5.7(3)
C3 C4 N2 O3 6.1(2)
C5 C4 N2 O3 -174.38(17)
